data_4350286
loop_
_publ_author_name
'Zhang, Yuan-Zhu'
'Wang, Zhe-Ming'
'Gao, Song'

_publ_section_title
;
 Heterometallic Cr-Mn complexes containing cyanide and oxalate bridges.
;
_journal_issue 14
_journal_name_full 'Inorganic chemistry'
_journal_page_first 5447
_journal_page_last 5454
_journal_paper_doi 10.1021/ic0603003
_journal_volume 45
_journal_year 2006
_chemical_formula_sum 'C19 H20 Cr Mn N6 O6'
_chemical_formula_weight 535.35
_chemical_name_common CrMn-C2O4
_space_group_IT_number 2
_space_group_name_Hall '-P 1'
_space_group_name_H-M_alt 'P -1'
_symmetry_cell_setting triclinic
_symmetry_space_group_name_H-M 'P -1'
_atom_sites_solution_hydrogens geom
_atom_sites_solution_primary direct
_atom_sites_solution_secondary difmap
_audit_creation_method SHELXL-97
_cell_angle_alpha 70.7925(10)
_cell_angle_beta 82.4865(10)
_cell_angle_gamma 78.227(2)
_cell_formula_units_Z 2
_cell_length_a 7.7927(2)
_cell_length_b 11.9503(3)
_cell_length_c 12.6843(4)
_cell_measurement_reflns_used 12045
_cell_measurement_temperature 293(2)
_cell_measurement_theta_max 27.485
_cell_measurement_theta_min 3.395
_cell_volume 1089.42(5)
_computing_cell_refinement 'HKL Scalepack (Otwinowski & Minor, 1997)'
_computing_data_collection 'KappaCCD (Nonius B. V., 1998)'
_computing_data_reduction 'HKL Denzo (Otwinowski & Minor, 1997) & maXus (Mackay et al., 1998)'
_computing_molecular_graphics 'Bruker SHELXTL V5.1 (Sheldrick, 1998)'
_computing_publication_material 'SHELXL-97 (Sheldrick, 1997)'
_computing_structure_refinement 'SHELXL-97 (Sheldrick, 1997)'
_computing_structure_solution 'SHELXS-97 (Sheldrick, 1990)'
_diffrn_ambient_temperature 293(2)
_diffrn_detector_area_resol_mean 0.76
_diffrn_measured_fraction_theta_full 0.965
_diffrn_measured_fraction_theta_max 0.965
_diffrn_measurement_device_type 'NONIUS KappaCCD'
_diffrn_measurement_method CCD
_diffrn_radiation_monochromator graphite
_diffrn_radiation_source 'fine-focus sealed tube'
_diffrn_radiation_type MoK\a
_diffrn_radiation_wavelength 0.71073
_diffrn_reflns_av_R_equivalents 0.0708
_diffrn_reflns_av_sigmaI/netI 0.0867
_diffrn_reflns_limit_h_max 10
_diffrn_reflns_limit_h_min -10
_diffrn_reflns_limit_k_max 15
_diffrn_reflns_limit_k_min -15
_diffrn_reflns_limit_l_max 16
_diffrn_reflns_limit_l_min -16
_diffrn_reflns_number 21418
_diffrn_reflns_theta_full 28.03
_diffrn_reflns_theta_max 28.03
_diffrn_reflns_theta_min 3.41
_exptl_absorpt_coefficient_mu 1.128
_exptl_absorpt_correction_T_max 0.952
_exptl_absorpt_correction_T_min 0.891
_exptl_absorpt_correction_type empirical
_exptl_absorpt_process_details '(Blessing, 1995, 1997)'
_exptl_crystal_colour yellow
_exptl_crystal_density_diffrn 1.632
_exptl_crystal_density_method 'not measured'
_exptl_crystal_description block
_exptl_crystal_F_000 546
_exptl_crystal_size_max 0.15
_exptl_crystal_size_mid 0.13
_exptl_crystal_size_min 0.05
_refine_diff_density_max 0.828
_refine_diff_density_min -0.734
_refine_diff_density_rms 0.092
_refine_ls_extinction_method none
_refine_ls_goodness_of_fit_ref 0.991
_refine_ls_hydrogen_treatment mixed
_refine_ls_matrix_type full
_refine_ls_number_parameters 308
_refine_ls_number_reflns 5096
_refine_ls_number_restraints 6
_refine_ls_restrained_S_all 0.993
_refine_ls_R_factor_all 0.0946
_refine_ls_R_factor_gt 0.0474
_refine_ls_shift/su_max 0.216
_refine_ls_shift/su_mean 0.010
_refine_ls_structure_factor_coef Fsqd
_refine_ls_weighting_details 'calc w=1/[\s^2^(Fo^2^)+(0.0730P)^2^+0.0000P] where P=(Fo^2^+2Fc^2^)/3'
_refine_ls_weighting_scheme calc
_refine_ls_wR_factor_gt 0.1201
_refine_ls_wR_factor_ref 0.1344
_reflns_number_gt 3118
_reflns_number_total 5096
_reflns_threshold_expression >2sigma(I)
_cod_data_source_file ic0603003si20060222_043544.cif
_cod_data_source_block 1-2D
_cod_depositor_comments
;
The following automatic conversions were performed:

data item '_symmetry_cell_setting' value 'Triclinic' was changed to
'triclinic' in accordance with the
/home/saulius/struct/COD-crude-data/automatic-downloads/DataCite-retrospective/ACS/depositions/lib/dictionaries/cif_core.dic
dictionary named 'cif_core.dic' version 2.4.2 last updated on
2011-04-26.

Automatic conversion script
Id: cif_fix_values 6909 2019-04-08 15:41:33Z antanas 
;
_cod_original_sg_symbol_H-M P-1
_cod_database_code 4350286

loop_
_symmetry_equiv_pos_as_xyz
'x, y, z'
'-x, -y, -z'

loop_
_atom_site_label
_atom_site_type_symbol
_atom_site_fract_x
_atom_site_fract_y
_atom_site_fract_z
_atom_site_U_iso_or_equiv
_atom_site_adp_type
_atom_site_occupancy
_atom_site_symmetry_multiplicity
_atom_site_calc_flag
_atom_site_refinement_flags
Mn1 Mn 0.31122(6) 0.73051(4) -0.00103(4) 0.02652(16) Uani 1 1 d .
Cr1 Cr 0.73775(6) 0.80832(5) 0.26158(4) 0.02500(17) Uani 1 1 d .
O1 O 0.3108(3) 0.5377(2) 0.0771(2) 0.0357(6) Uani 1 1 d .
O2 O 0.4625(3) 0.3566(2) 0.0806(2) 0.0358(6) Uani 1 1 d .
O3 O 0.1528(3) 0.7228(3) -0.1302(2) 0.0470(7) Uani 1 1 d D
O4 O -0.1085(4) 0.9118(3) -0.2160(3) 0.0646(9) Uani 1 1 d .
H4 H -0.0868 0.9691 -0.2698 0.097 Uiso 1 1 calc R
O6 O 0.7496(7) 0.7515(7) -0.2811(5) 0.138(2) Uani 1 1 d D
N1 N 1.0745(4) 0.7576(3) 0.1044(3) 0.0400(8) Uani 1 1 d .
N2 N 0.9890(5) 0.8859(4) 0.3918(3) 0.0570(10) Uani 1 1 d .
N3 N 0.6827(4) 1.0846(3) 0.1087(3) 0.0391(7) Uani 1 1 d .
N4 N 0.4800(4) 0.7481(3) 0.1177(2) 0.0363(7) Uani 1 1 d .
N5 N 0.7660(4) 0.6347(3) 0.3709(2) 0.0345(7) Uani 1 1 d .
N6 N 0.5469(3) 0.8325(3) 0.3841(2) 0.0325(7) Uani 1 1 d .
C1 C 0.9505(4) 0.7725(3) 0.1587(3) 0.0335(8) Uani 1 1 d .
C2 C 0.9012(4) 0.8541(3) 0.3477(3) 0.0319(8) Uani 1 1 d .
C3 C 0.6976(4) 0.9866(3) 0.1631(3) 0.0307(8) Uani 1 1 d .
C4 C 0.5729(4) 0.7691(3) 0.1687(3) 0.0312(8) Uani 1 1 d .
C5 C 0.8702(5) 0.5357(3) 0.3609(4) 0.0482(10) Uani 1 1 d .
H5A H 0.9385 0.5392 0.2944 0.058 Uiso 1 1 calc R
C6 C 0.8810(6) 0.4259(4) 0.4471(5) 0.0660(15) Uani 1 1 d .
H6A H 0.9546 0.3578 0.4373 0.079 Uiso 1 1 calc R
C7 C 0.7823(7) 0.4195(5) 0.5459(5) 0.0716(17) Uani 1 1 d .
H7A H 0.7905 0.3473 0.6040 0.086 Uiso 1 1 calc R
C8 C 0.6710(6) 0.5203(4) 0.5591(4) 0.0558(13) Uani 1 1 d .
C9 C 0.6654(5) 0.6268(4) 0.4688(3) 0.0405(10) Uani 1 1 d .
C10 C 0.5496(4) 0.7328(4) 0.4755(3) 0.0398(9) Uani 1 1 d .
C11 C 0.4428(6) 0.7326(5) 0.5739(3) 0.0572(13) Uani 1 1 d .
C12 C 0.3331(6) 0.8403(6) 0.5736(4) 0.0668(15) Uani 1 1 d .
H12A H 0.2612 0.8449 0.6372 0.080 Uiso 1 1 calc R
C13 C 0.3301(5) 0.9391(5) 0.4809(4) 0.0612(13) Uani 1 1 d .
H13A H 0.2547 1.0104 0.4806 0.073 Uiso 1 1 calc R
C14 C 0.4396(4) 0.9326(4) 0.3876(3) 0.0430(10) Uani 1 1 d .
H14A H 0.4379 1.0008 0.3252 0.052 Uiso 1 1 calc R
C15 C 0.4597(8) 0.6187(7) 0.6640(4) 0.083(2) Uani 1 1 d .
H15A H 0.3902 0.6152 0.7300 0.099 Uiso 1 1 calc R
C16 C 0.5682(8) 0.5192(6) 0.6577(4) 0.0749(18) Uani 1 1 d .
H16A H 0.5754 0.4495 0.7187 0.090 Uiso 1 1 calc R
C17 C 0.4334(4) 0.4686(3) 0.0459(3) 0.0294(8) Uani 1 1 d .
C18 C -0.1982(6) 0.9543(5) -0.1280(4) 0.0807(17) Uani 1 1 d .
H18A H -0.1152 0.9734 -0.0898 0.121 Uiso 1 1 calc R
H18B H -0.2576 0.8931 -0.0763 0.121 Uiso 1 1 calc R
H18C H -0.2825 1.0251 -0.1585 0.121 Uiso 1 1 calc R
H3W H 0.066(4) 0.791(2) -0.153(4) 0.079(16) Uiso 1 1 d D
H4W H 0.110(4) 0.656(2) -0.117(3) 0.047(12) Uiso 1 1 d D
C19 C 0.0444(10) 0.5030(8) -0.1007(7) 0.124(3) Uiso 1 1 d .
H19A H 0.1624 0.4746 -0.1249 0.186 Uiso 1 1 calc R
H19B H -0.0183 0.4366 -0.0713 0.186 Uiso 1 1 calc R
H19C H 0.0469 0.5389 -0.0436 0.186 Uiso 1 1 calc R
O5 O -0.0319(14) 0.5804(11) -0.1830(8) 0.250(4) Uiso 1 1 d .
H5 H -0.0946 0.6342 -0.1622 0.375 Uiso 1 1 calc R
H1W H 0.842(4) 0.682(2) -0.269(4) 0.036(12) Uiso 1 1 d D
H2W H 0.820(7) 0.815(4) -0.285(9) 0.25(5) Uiso 1 1 d D

loop_
_atom_site_aniso_label
_atom_site_aniso_U_11
_atom_site_aniso_U_22
_atom_site_aniso_U_33
_atom_site_aniso_U_23
_atom_site_aniso_U_13
_atom_site_aniso_U_12
Mn1 0.0264(3) 0.0207(3) 0.0297(3) -0.0061(2) -0.0005(2) -0.00166(19)
Cr1 0.0239(3) 0.0212(3) 0.0263(3) -0.0033(2) -0.0014(2) -0.0031(2)
O1 0.0312(12) 0.0248(14) 0.0429(15) -0.0074(11) 0.0103(10) 0.0000(10)
O2 0.0380(13) 0.0201(14) 0.0408(15) -0.0029(11) 0.0085(10) -0.0039(10)
O3 0.0447(16) 0.0464(19) 0.0532(18) -0.0177(15) -0.0145(13) -0.0045(14)
O4 0.0547(18) 0.055(2) 0.074(2) -0.0041(17) -0.0125(16) -0.0088(15)
O6 0.154(5) 0.159(6) 0.120(4) -0.028(4) -0.006(4) -0.093(5)
N1 0.0319(16) 0.0365(19) 0.050(2) -0.0173(16) 0.0037(14) 0.0002(13)
N2 0.052(2) 0.063(3) 0.064(2) -0.023(2) -0.0129(18) -0.0148(18)
N3 0.0419(17) 0.0265(19) 0.0433(19) -0.0029(15) -0.0054(14) -0.0052(13)
N4 0.0351(16) 0.0340(18) 0.0382(18) -0.0075(15) -0.0050(13) -0.0071(13)
N5 0.0333(15) 0.0264(17) 0.0392(18) 0.0006(14) -0.0137(13) -0.0057(12)
N6 0.0277(14) 0.0408(19) 0.0290(16) -0.0099(14) 0.0002(11) -0.0085(13)
C1 0.0343(19) 0.031(2) 0.034(2) -0.0085(16) -0.0058(15) -0.0035(15)
C2 0.0291(17) 0.029(2) 0.036(2) -0.0087(16) -0.0020(14) -0.0036(14)
C3 0.0280(17) 0.029(2) 0.0329(19) -0.0072(17) -0.0014(14) -0.0049(14)
C4 0.0311(17) 0.0244(19) 0.0330(19) -0.0034(15) 0.0010(15) -0.0045(14)
C5 0.053(2) 0.028(2) 0.063(3) -0.008(2) -0.022(2) -0.0065(18)
C6 0.065(3) 0.025(2) 0.105(4) -0.002(3) -0.051(3) -0.002(2)
C7 0.084(4) 0.046(3) 0.076(4) 0.028(3) -0.051(3) -0.039(3)
C8 0.065(3) 0.051(3) 0.046(3) 0.016(2) -0.026(2) -0.038(2)
C9 0.042(2) 0.046(3) 0.033(2) 0.0031(18) -0.0154(16) -0.0224(18)
C10 0.0331(19) 0.060(3) 0.030(2) -0.0085(19) -0.0028(15) -0.0234(18)
C11 0.051(3) 0.100(4) 0.033(2) -0.018(2) 0.0000(18) -0.045(3)
C12 0.047(3) 0.117(5) 0.054(3) -0.050(3) 0.018(2) -0.027(3)
C13 0.038(2) 0.093(4) 0.068(3) -0.051(3) 0.004(2) -0.006(2)
C14 0.0276(19) 0.056(3) 0.047(2) -0.022(2) 0.0008(16) -0.0043(17)
C15 0.087(4) 0.143(6) 0.025(2) 0.000(3) 0.001(2) -0.083(4)
C16 0.093(4) 0.087(5) 0.041(3) 0.018(3) -0.022(3) -0.061(3)
C17 0.0334(18) 0.026(2) 0.0269(19) -0.0048(15) -0.0031(14) -0.0047(14)
C18 0.066(3) 0.090(5) 0.079(4) -0.024(3) -0.016(3) 0.005(3)

loop_
_atom_type_symbol
_atom_type_description
_atom_type_scat_dispersion_real
_atom_type_scat_dispersion_imag
_atom_type_scat_source
C C 0.0033 0.0016 'International Tables Vol C Tables 4.2.6.8 and 6.1.1.4'
H H 0.0000 0.0000 'International Tables Vol C Tables 4.2.6.8 and 6.1.1.4'
N N 0.0061 0.0033 'International Tables Vol C Tables 4.2.6.8 and 6.1.1.4'
O O 0.0106 0.0060 'International Tables Vol C Tables 4.2.6.8 and 6.1.1.4'
Cr Cr 0.3209 0.6236 'International Tables Vol C Tables 4.2.6.8 and 6.1.1.4'
Mn Mn 0.3368 0.7283 'International Tables Vol C Tables 4.2.6.8 and 6.1.1.4'

loop_
_geom_angle_atom_site_label_1
_geom_angle_atom_site_label_2
_geom_angle_atom_site_label_3
_geom_angle
_geom_angle_site_symmetry_1
_geom_angle_site_symmetry_3
O2 Mn1 N1 161.38(10) 2_665 1_455
O2 Mn1 N3 97.76(10) 2_665 2_675
N1 Mn1 N3 100.50(12) 1_455 2_675
O2 Mn1 O1 75.10(8) 2_665 .
N1 Mn1 O1 86.31(10) 1_455 .
N3 Mn1 O1 169.25(11) 2_675 .
O2 Mn1 N4 90.42(10) 2_665 .
N1 Mn1 N4 92.59(11) 1_455 .
N3 Mn1 N4 91.89(11) 2_675 .
O1 Mn1 N4 96.14(10) . .
O2 Mn1 O3 87.85(10) 2_665 .
N1 Mn1 O3 90.34(11) 1_455 .
N3 Mn1 O3 84.32(11) 2_675 .
O1 Mn1 O3 87.35(11) . .
N4 Mn1 O3 175.58(11) . .
C1 Cr1 C2 87.86(13) . .
C1 Cr1 N6 171.66(12) . .
C2 Cr1 N6 85.89(12) . .
C1 Cr1 C4 91.43(13) . .
C2 Cr1 C4 177.44(13) . .
N6 Cr1 C4 95.04(12) . .
C1 Cr1 N5 94.32(13) . .
C2 Cr1 N5 91.21(13) . .
N6 Cr1 N5 80.31(12) . .
C4 Cr1 N5 91.30(12) . .
C1 Cr1 C3 90.13(13) . .
C2 Cr1 C3 87.13(13) . .
N6 Cr1 C3 95.06(12) . .
C4 Cr1 C3 90.41(13) . .
N5 Cr1 C3 175.19(13) . .
C17 O1 Mn1 116.5(2) . .
C17 O2 Mn1 116.0(2) . 2_665
C1 N1 Mn1 179.4(3) . 1_655
C3 N3 Mn1 173.0(3) . 2_675
C4 N4 Mn1 171.6(3) . .
C5 N5 C9 117.8(3) . .
C5 N5 Cr1 129.8(3) . .
C9 N5 Cr1 112.3(2) . .
C14 N6 C10 118.9(3) . .
C14 N6 Cr1 128.3(3) . .
C10 N6 Cr1 112.5(2) . .
N1 C1 Cr1 174.9(3) . .
N2 C2 Cr1 176.2(3) . .
N3 C3 Cr1 177.2(3) . .
N4 C4 Cr1 179.2(3) . .
N5 C5 C6 122.2(5) . .
C7 C6 C5 119.6(5) . .
C6 C7 C8 120.0(4) . .
C7 C8 C16 122.5(5) . .
C7 C8 C9 117.4(5) . .
C16 C8 C9 120.2(5) . .
N5 C9 C8 123.1(4) . .
N5 C9 C10 116.7(3) . .
C8 C9 C10 120.3(4) . .
N6 C10 C11 122.3(4) . .
N6 C10 C9 117.5(3) . .
C11 C10 C9 120.2(4) . .
C12 C11 C10 116.6(4) . .
C12 C11 C15 127.7(5) . .
C10 C11 C15 115.7(5) . .
C13 C12 C11 120.6(4) . .
C12 C13 C14 119.5(5) . .
N6 C14 C13 122.1(4) . .
C16 C15 C11 124.1(5) . .
C15 C16 C8 119.5(5) . .
O1 C17 O2 127.6(3) . .
O1 C17 C17 115.2(4) . 2_665
O2 C17 C17 117.2(4) . 2_665

loop_
_geom_bond_atom_site_label_1
_geom_bond_atom_site_label_2
_geom_bond_distance
_geom_bond_site_symmetry_2
Mn1 O2 2.165(2) 2_665
Mn1 N1 2.166(3) 1_455
Mn1 N3 2.188(3) 2_675
Mn1 O1 2.189(2) .
Mn1 N4 2.209(3) .
Mn1 O3 2.212(3) .
Cr1 C1 2.037(4) .
Cr1 C2 2.039(4) .
Cr1 N6 2.056(3) .
Cr1 C4 2.065(4) .
Cr1 N5 2.068(3) .
Cr1 C3 2.068(4) .
O1 C17 1.244(4) .
O2 C17 1.245(4) .
O2 Mn1 2.165(2) 2_665
O4 C18 1.420(5) .
N1 C1 1.129(4) .
N1 Mn1 2.166(3) 1_655
N2 C2 1.127(5) .
N3 C3 1.138(5) .
N3 Mn1 2.188(3) 2_675
N4 C4 1.144(5) .
N5 C5 1.324(5) .
N5 C9 1.366(5) .
N6 C14 1.323(5) .
N6 C10 1.361(5) .
C5 C6 1.399(6) .
C6 C7 1.370(7) .
C7 C8 1.378(7) .
C8 C16 1.391(7) .
C8 C9 1.402(5) .
C9 C10 1.418(6) .
C10 C11 1.406(5) .
C11 C12 1.391(7) .
C11 C15 1.456(7) .
C12 C13 1.364(7) .
C13 C14 1.380(5) .
C15 C16 1.330(8) .
C17 C17 1.556(6) 2_665
C19 O5 1.265(10) .
